data_1526640
loop_
_publ_author_name
'Skofteland, B.M.'
'Lillerud, K.P.'
'Ellestad, O.H.'

_publ_section_title
;
 Potassium merlinoite: crystallization, structural and thermal properties
;
_journal_name_full 'Microporous and Mesoporous Materials'
_journal_page_first 61
_journal_page_last 71
_journal_volume 43
_journal_year 2001
_chemical_formula_sum 'Al11.5 H31.04 K11.5 O79.52 Si20.5'
_chemical_name_systematic 'K11.5 (Al11.5 Si20.5 O64) (H2 O)15.52'
_space_group_IT_number 71
_symmetry_space_group_name_Hall '-I 2 2'
_symmetry_space_group_name_H-M 'I m m m'
_cell_angle_alpha 90
_cell_angle_beta 90
_cell_angle_gamma 90
_cell_formula_units_Z 1
_cell_length_a 14.0716
_cell_length_b 14.1978
_cell_length_c 10.02912
_cell_volume 2003.675
_citation_journal_id_ASTM MIMMFJ
_cod_data_source_file Skofteland_MIMMFJ_2001_1771.cif
_cod_data_source_block H31.04Al11.5K11.5O79.52Si20.5
_cod_original_formula_sum 'H31.04 Al11.5 K11.5 O79.52 Si20.5'
_cod_database_code 1526640

loop_
_symmetry_equiv_pos_as_xyz
x,y,z
-x,-y,z
x,-y,-z
-x,y,-z
-x,-y,-z
x,y,-z
-x,y,z
x,-y,z
x+1/2,y+1/2,z+1/2
-x+1/2,-y+1/2,z+1/2
x+1/2,-y+1/2,-z+1/2
-x+1/2,y+1/2,-z+1/2
-x+1/2,-y+1/2,-z+1/2
x+1/2,y+1/2,-z+1/2
-x+1/2,y+1/2,z+1/2
x+1/2,-y+1/2,z+1/2

loop_
_atom_site_label
_atom_site_type_symbol
_atom_site_fract_x
_atom_site_fract_y
_atom_site_fract_z
_atom_site_occupancy
_atom_site_U_iso_or_equiv
Si2 Si+4 0.2758 0.1092 0.153 0.6406 0.0
O4 O-2 0.3126 0 0.2073 1 0.0
K1 K+1 0.1717 0.5 0 1 0.0
O7 O-2 0 0.5 0.5 1.2 0.0
Al1 Al+3 0.1053 0.246 0.1549 0.3594 0.0
K2 K+1 0.5 0.2258 0 1 0.0
O2 O-2 0.3007 0.1346 0 1 0.0
O3 O-2 0 0.2001 0.1724 1 0.0
K4 K+1 0 0.5 0.2094 0.15 0.0
Si1 Si+4 0.1053 0.246 0.1549 0.6406 0.0
K3 K+1 0.5 0.5 0.559 0.725 0.0
O6 O-2 0.3693 0.1581 0.2345 1 0.0
O1 O-2 0.1404 0.2931 0 1 0.0
O8 O-2 0.1433 0.123 0.5 1.64 0.0
O5 O-2 0.1672 0.1418 0.1797 1 0.0
Al2 Al+3 0.2758 0.1092 0.153 0.3594 0.0
